data_1572644
loop_
_publ_author_name
'Le&#xf3;n, F&#xe9;lix'
'Garc&#xed;a-Rodeja, Yago'
'Mallet-Ladeira, Sonia'
'Miqueu, Karinne'
'Szal&#xf3;ki, Gy&#xf6;rgy'
'Bourissou, Didier'

_publ_section_title
;
 Catechol/<i>o</i>-benzoquinone exchange at gold(iii).
;
_journal_issue 40
_journal_name_full 'Chemical science'
_journal_page_first 16651
_journal_page_last 16659
_journal_paper_doi 10.1039/d4sc04374j
_journal_volume 15
_journal_year 2024
_chemical_absolute_configuration ad
_chemical_formula_moiety 'C24 H49 Au B9 N4 O2 P2'
_chemical_formula_sum 'C24 H49 Au B9 N4 O2 P2'
_chemical_formula_weight 781.87
_space_group_IT_number 4
_space_group_name_Hall 'P 2yb'
_space_group_name_H-M_alt 'P 1 21 1'
_symmetry_cell_setting monoclinic
_symmetry_Int_Tables_number 4
_symmetry_space_group_name_Hall 'P 2yb'
_symmetry_space_group_name_H-M 'P 1 21 1'
_atom_sites_solution_hydrogens geom
_atom_sites_solution_primary dual
_atom_sites_solution_secondary difmap
_audit_update_record
;
2024-02-09 deposited with the CCDC.	2024-09-16 downloaded from the CCDC.
;
_cell_angle_alpha 90
_cell_angle_beta 95.660(2)
_cell_angle_gamma 90
_cell_formula_units_Z 2
_cell_length_a 9.5342(8)
_cell_length_b 17.6708(15)
_cell_length_c 10.3038(9)
_cell_measurement_reflns_used 9164
_cell_measurement_temperature 192(2)
_cell_measurement_theta_max 28.34
_cell_measurement_theta_min 3.01
_cell_volume 1727.5(3)
_computing_cell_refinement 'Bruker SAINT'
_computing_data_collection 'Bruker APEX2'
_computing_data_reduction 'Bruker SAINT'
_computing_molecular_graphics 'Ortep-3 for Windows (Farrugia, 1997)'
_computing_publication_material 'WinGX publication routines (Farrugia, 1999)'
_computing_structure_refinement 'SHELXL-2018/3 (Sheldrick, 2015)'
_computing_structure_solution 'SHELXT (Sheldrick 2015)'
_diffrn_ambient_temperature 192(2)
_diffrn_measured_fraction_theta_full 0.993
_diffrn_measured_fraction_theta_max 0.991
_diffrn_measurement_device_type 'Bruker Kappa APEX II Quazar'
_diffrn_measurement_method 'phi and omega scans'
_diffrn_radiation_monochromator 'multilayer optics'
_diffrn_radiation_source 'microfocus sealed tube'
_diffrn_radiation_type MoK\a
_diffrn_radiation_wavelength 0.71073
_diffrn_reflns_av_R_equivalents 0.0507
_diffrn_reflns_av_unetI/netI 0.0453
_diffrn_reflns_Laue_measured_fraction_full 0.993
_diffrn_reflns_Laue_measured_fraction_max 0.991
_diffrn_reflns_limit_h_max 15
_diffrn_reflns_limit_h_min -15
_diffrn_reflns_limit_k_max 28
_diffrn_reflns_limit_k_min -28
_diffrn_reflns_limit_l_max 16
_diffrn_reflns_limit_l_min -16
_diffrn_reflns_number 68579
_diffrn_reflns_point_group_measured_fraction_full 0.993
_diffrn_reflns_point_group_measured_fraction_max 0.988
_diffrn_reflns_theta_full 25.242
_diffrn_reflns_theta_max 34.536
_diffrn_reflns_theta_min 3.611
_diffrn_standards_decay_% 0
_diffrn_standards_interval_count 0
_diffrn_standards_interval_time 0
_diffrn_standards_number 0
_exptl_absorpt_coefficient_mu 4.38
_exptl_absorpt_correction_T_max 0.7468
_exptl_absorpt_correction_T_min 0.6173
_exptl_absorpt_correction_type multi-scan
_exptl_absorpt_process_details 'SADABS(Bruker AXS Inc.)'
_exptl_crystal_colour orange
_exptl_crystal_density_diffrn 1.503
_exptl_crystal_density_method 'not measured'
_exptl_crystal_description block
_exptl_crystal_F_000 782
_exptl_crystal_size_max 0.18
_exptl_crystal_size_mid 0.1
_exptl_crystal_size_min 0.08
_refine_diff_density_max 2.274
_refine_diff_density_min -1.157
_refine_diff_density_rms 0.121
_refine_ls_abs_structure_details
;
 Flack x determined using 5381 quotients [(I+)-(I-)]/[(I+)+(I-)]
 (Parsons, Flack and Wagner, Acta Cryst. B69 (2013) 249-259).
;
_refine_ls_abs_structure_Flack -0.003(3)
_refine_ls_extinction_method none
_refine_ls_goodness_of_fit_ref 1.024
_refine_ls_hydrogen_treatment constr
_refine_ls_matrix_type full
_refine_ls_number_parameters 387
_refine_ls_number_reflns 14523
_refine_ls_number_restraints 1
_refine_ls_restrained_S_all 1.024
_refine_ls_R_factor_all 0.044
_refine_ls_R_factor_gt 0.0331
_refine_ls_shift/su_max 0.001
_refine_ls_shift/su_mean 0
_refine_ls_structure_factor_coef Fsqd
_refine_ls_weighting_details 'w=1/[\s^2^(Fo^2^)+(0.0354P)^2^+0.5754P] where P=(Fo^2^+2Fc^2^)/3'
_refine_ls_weighting_scheme calc
_refine_ls_wR_factor_gt 0.0694
_refine_ls_wR_factor_ref 0.0732
_reflns_Friedel_coverage 0.942
_reflns_Friedel_fraction_full 0.992
_reflns_Friedel_fraction_max 0.985
_reflns_number_gt 12687
_reflns_number_total 14523
_reflns_threshold_expression 'I > 2\s(I)'
_cod_data_source_file d4sc04374j2.cif
_cod_data_source_block PPH4
_cod_depositor_comments 'Adding full bibliography for 1572639--1572645.cif.'
_cod_original_sg_symbol_H-M 'P 21'
_cod_database_code 1572644
_shelx_shelxl_version_number 2018/3

loop_
_symmetry_equiv_pos_as_xyz
'x, y, z'
'-x, y+1/2, -z'

loop_
_atom_site_label
_atom_site_type_symbol
_atom_site_fract_x
_atom_site_fract_y
_atom_site_fract_z
_atom_site_U_iso_or_equiv
_atom_site_adp_type
_atom_site_occupancy
_atom_site_site_symmetry_order
_atom_site_calc_flag
_atom_site_refinement_flags_posn
_atom_site_refinement_flags_adp
_atom_site_refinement_flags_occupancy
_atom_site_disorder_assembly
_atom_site_disorder_group
C1 C 0.6838(5) 0.4797(3) 0.0975(5) 0.0203(9) Uani 1 1 d . . . . .
C2 C 0.6999(5) 0.4311(3) 0.2253(4) 0.0206(8) Uani 1 1 d . . . . .
C3 C 0.4714(7) 0.6278(4) -0.1174(6) 0.0469(16) Uani 1 1 d . . . . .
H3A H 0.381626 0.65442 -0.143278 0.056 Uiso 1 1 calc R U . . .
H3B H 0.510678 0.609942 -0.197448 0.056 Uiso 1 1 calc R U . . .
C4 C 0.5726(8) 0.6800(4) -0.0438(8) 0.058(2) Uani 1 1 d . . . . .
H4A H 0.638456 0.70169 -0.102341 0.07 Uiso 1 1 calc R U . . .
H4B H 0.521563 0.721928 -0.005509 0.07 Uiso 1 1 calc R U . . .
C5 C 0.3095(6) 0.5234(4) -0.0448(6) 0.0377(13) Uani 1 1 d . . . . .
H5 H 0.307317 0.489069 0.032106 0.045 Uiso 1 1 calc R U . . .
C6 C 0.1868(6) 0.5768(6) -0.0443(7) 0.057(2) Uani 1 1 d . . . . .
H6A H 0.203408 0.611847 0.029389 0.085 Uiso 1 1 calc R U . . .
H6B H 0.100473 0.547922 -0.035863 0.085 Uiso 1 1 calc R U . . .
H6C H 0.176632 0.605572 -0.126022 0.085 Uiso 1 1 calc R U . . .
C7 C 0.2965(8) 0.4735(5) -0.1682(9) 0.062(2) Uani 1 1 d . . . . .
H7A H 0.29607 0.505677 -0.245659 0.092 Uiso 1 1 calc R U . . .
H7B H 0.208546 0.444509 -0.172261 0.092 Uiso 1 1 calc R U . . .
H7C H 0.376631 0.438578 -0.164971 0.092 Uiso 1 1 calc R U . . .
C8 C 0.7636(7) 0.6714(4) 0.1464(7) 0.0444(15) Uani 1 1 d . . . . .
H8 H 0.808256 0.631214 0.204914 0.053 Uiso 1 1 calc R U . . .
C9 C 0.8767(8) 0.7029(5) 0.0639(9) 0.062(2) Uani 1 1 d . . . . .
H9A H 0.905511 0.663163 0.005635 0.093 Uiso 1 1 calc R U . . .
H9B H 0.958633 0.71964 0.121609 0.093 Uiso 1 1 calc R U . . .
H9C H 0.837861 0.745806 0.011886 0.093 Uiso 1 1 calc R U . . .
C10 C 0.7063(11) 0.7317(6) 0.2308(10) 0.080(3) Uani 1 1 d . . . . .
H10A H 0.670053 0.774073 0.176034 0.121 Uiso 1 1 calc R U . . .
H10B H 0.78178 0.749727 0.294837 0.121 Uiso 1 1 calc R U . . .
H10C H 0.629929 0.71039 0.276438 0.121 Uiso 1 1 calc R U . . .
C11 C 0.5573(6) 0.3706(4) 0.5479(6) 0.0390(13) Uani 1 1 d . . . . .
H11A H 0.613899 0.32398 0.542058 0.047 Uiso 1 1 calc R U . . .
H11B H 0.480784 0.360425 0.603832 0.047 Uiso 1 1 calc R U . . .
C12 C 0.6476(6) 0.4341(4) 0.6018(5) 0.0398(13) Uani 1 1 d . . . . .
H12A H 0.590824 0.471304 0.645995 0.048 Uiso 1 1 calc R U . . .
H12B H 0.723811 0.414998 0.665589 0.048 Uiso 1 1 calc R U . . .
C13 C 0.3581(6) 0.3711(4) 0.3613(6) 0.0392(13) Uani 1 1 d . . . . .
H13 H 0.340264 0.393915 0.272429 0.047 Uiso 1 1 calc R U . . .
C14 C 0.2429(7) 0.3982(5) 0.4417(8) 0.0558(19) Uani 1 1 d . . . . .
H14A H 0.251262 0.371981 0.525929 0.084 Uiso 1 1 calc R U . . .
H14B H 0.150531 0.387416 0.395003 0.084 Uiso 1 1 calc R U . . .
H14C H 0.252511 0.452885 0.456258 0.084 Uiso 1 1 calc R U . . .
C15 C 0.3538(10) 0.2853(5) 0.3458(10) 0.081(3) Uani 1 1 d . . . . .
H15A H 0.429538 0.269147 0.294295 0.121 Uiso 1 1 calc R U . . .
H15B H 0.262601 0.270209 0.301218 0.121 Uiso 1 1 calc R U . . .
H15C H 0.366619 0.261465 0.432054 0.121 Uiso 1 1 calc R U . . .
C16 C 0.8161(6) 0.5285(4) 0.5076(6) 0.0380(13) Uani 1 1 d . . . . .
H16 H 0.845735 0.54028 0.419366 0.046 Uiso 1 1 calc R U . . .
C17 C 0.9459(7) 0.4984(5) 0.5909(8) 0.0531(17) Uani 1 1 d . . . . .
H17A H 0.929248 0.50029 0.683206 0.08 Uiso 1 1 calc R U . . .
H17B H 1.02788 0.529681 0.576735 0.08 Uiso 1 1 calc R U . . .
H17C H 0.96365 0.445985 0.566156 0.08 Uiso 1 1 calc R U . . .
C18 C 0.7633(9) 0.6011(5) 0.5621(10) 0.071(3) Uani 1 1 d . . . . .
H18A H 0.68062 0.618865 0.506306 0.106 Uiso 1 1 calc R U . . .
H18B H 0.837661 0.639482 0.564938 0.106 Uiso 1 1 calc R U . . .
H18C H 0.737162 0.592107 0.650414 0.106 Uiso 1 1 calc R U . . .
C19 C 0.2777(5) 0.6768(3) 0.3305(5) 0.0279(10) Uani 1 1 d . . . . .
C20 C 0.1844(6) 0.7372(3) 0.3160(6) 0.0324(11) Uani 1 1 d . . . . .
H20 H 0.174083 0.765076 0.236836 0.039 Uiso 1 1 calc R U . . .
C21 C 0.1057(6) 0.7568(3) 0.4186(6) 0.0374(13) Uani 1 1 d . . . . .
H21 H 0.040926 0.79774 0.408485 0.045 Uiso 1 1 calc R U . . .
C22 C 0.1218(6) 0.7172(4) 0.5339(6) 0.0381(13) Uani 1 1 d . . . . .
H22 H 0.069247 0.731435 0.603727 0.046 Uiso 1 1 calc R U . . .
C23 C 0.2143(5) 0.6565(3) 0.5490(5) 0.0307(10) Uani 1 1 d . . . . .
H23 H 0.224079 0.628976 0.628591 0.037 Uiso 1 1 calc R U . . .
C24 C 0.2934(5) 0.6358(3) 0.4471(5) 0.0256(9) Uani 1 1 d . . . . .
Au1 Au 0.47069(2) 0.56265(2) 0.28718(2) 0.02253(4) Uani 1 1 d . . . . .
B1 B 0.6886(7) 0.4242(4) -0.0400(5) 0.0332(13) Uani 1 1 d . . . . .
H1 H 0.630151 0.433777 -0.138311 0.04 Uiso 1 1 calc R U . . .
B2 B 0.5986(6) 0.3930(3) 0.0938(5) 0.0277(11) Uani 1 1 d . . . . .
H2 H 0.481879 0.383821 0.086294 0.033 Uiso 1 1 calc R U . . .
B3 B 0.7178(8) 0.3320(4) 0.0221(6) 0.0377(14) Uani 1 1 d . . . . .
H3 H 0.681603 0.28049 -0.035055 0.045 Uiso 1 1 calc R U . . .
B4 B 0.8607(7) 0.3910(4) -0.0224(6) 0.0361(14) Uani 1 1 d . . . . .
H4 H 0.91727 0.379018 -0.110402 0.043 Uiso 1 1 calc R U . . .
B5 B 0.8271(6) 0.4845(4) 0.0249(6) 0.0315(12) Uani 1 1 d . . . . .
H5A H 0.863964 0.543569 0.008452 0.038 Uiso 1 1 calc R U . . .
B6 B 0.9596(7) 0.4253(4) 0.1223(6) 0.0351(13) Uani 1 1 d . . . . .
H6 H 1.065886 0.451054 0.14912 0.042 Uiso 1 1 calc R U . . .
B7 B 0.8809(7) 0.3342(4) 0.1273(6) 0.0357(13) Uani 1 1 d . . . . .
H7 H 0.95146 0.283564 0.140586 0.043 Uiso 1 1 calc R U . . .
B8 B 0.8592(6) 0.3958(3) 0.2584(5) 0.0269(10) Uani 1 1 d . . . . .
H8A H 0.911674 0.41098 0.357016 0.032 Uiso 1 1 calc R U . . .
B9 B 0.7183(6) 0.3352(3) 0.1932(6) 0.0285(11) Uani 1 1 d . . . . .
H9 H 0.680113 0.286189 0.249013 0.034 Uiso 1 1 calc R U . . .
N1 N 0.4462(3) 0.5624(4) -0.0319(3) 0.0291(7) Uani 1 1 d . . . . .
N2 N 0.6490(5) 0.6357(3) 0.0581(5) 0.0281(10) Uani 1 1 d . . . . .
N3 N 0.4987(4) 0.3954(2) 0.4171(4) 0.0251(8) Uani 1 1 d . . . . .
N4 N 0.7068(4) 0.4692(3) 0.4901(4) 0.0249(8) Uani 1 1 d . . . . .
O1 O 0.3544(4) 0.6565(2) 0.2318(4) 0.0328(8) Uani 1 1 d . . . . .
O2 O 0.3839(4) 0.5755(3) 0.4588(3) 0.0308(11) Uani 1 1 d . . . . .
P1 P 0.56468(10) 0.55847(14) 0.09295(9) 0.0208(2) Uani 1 1 d . . . . .
P2 P 0.59810(12) 0.45932(7) 0.35711(10) 0.0187(2) Uani 1 1 d . . . . .

loop_
_atom_site_aniso_label
_atom_site_aniso_U_11
_atom_site_aniso_U_22
_atom_site_aniso_U_33
_atom_site_aniso_U_23
_atom_site_aniso_U_13
_atom_site_aniso_U_12
C1 0.022(2) 0.022(2) 0.017(2) 0.0032(16) 0.0020(16) 0.0012(17)
C2 0.026(2) 0.022(2) 0.0152(18) 0.0013(16) 0.0045(15) 0.0028(17)
C3 0.047(3) 0.061(4) 0.031(3) 0.026(3) -0.006(2) -0.012(3)
C4 0.055(4) 0.049(4) 0.067(5) 0.040(4) -0.016(3) -0.015(3)
C5 0.027(2) 0.047(3) 0.038(3) 0.014(2) -0.002(2) -0.006(2)
C6 0.027(2) 0.089(8) 0.054(3) 0.008(4) 0.002(2) 0.002(3)
C7 0.048(4) 0.063(5) 0.069(5) -0.005(4) -0.019(4) -0.007(3)
C8 0.051(4) 0.037(3) 0.044(3) 0.004(3) -0.002(3) -0.017(3)
C9 0.042(4) 0.066(5) 0.078(6) -0.005(4) 0.011(4) -0.026(3)
C10 0.092(7) 0.075(7) 0.080(6) -0.041(5) 0.038(5) -0.043(6)
C11 0.035(3) 0.049(3) 0.034(3) 0.023(2) 0.005(2) -0.002(2)
C12 0.038(3) 0.064(4) 0.017(2) 0.007(2) 0.0034(19) 0.004(3)
C13 0.038(3) 0.052(4) 0.028(3) 0.000(2) 0.007(2) -0.020(3)
C14 0.031(3) 0.062(5) 0.077(5) 0.004(4) 0.015(3) -0.007(3)
C15 0.088(6) 0.065(6) 0.098(7) -0.041(5) 0.051(6) -0.044(5)
C16 0.032(3) 0.044(3) 0.037(3) -0.010(2) -0.003(2) -0.008(2)
C17 0.034(3) 0.062(5) 0.060(4) -0.009(3) -0.012(3) -0.001(3)
C18 0.052(4) 0.053(5) 0.102(7) -0.043(5) -0.015(5) 0.003(4)
C19 0.029(2) 0.029(3) 0.025(2) -0.0013(18) 0.0022(18) 0.0036(19)
C20 0.032(2) 0.026(3) 0.038(3) 0.000(2) -0.001(2) 0.004(2)
C21 0.028(2) 0.031(3) 0.053(3) -0.014(2) 0.000(2) 0.009(2)
C22 0.034(3) 0.040(3) 0.041(3) -0.017(2) 0.011(2) -0.001(2)
C23 0.033(2) 0.034(3) 0.027(2) -0.003(2) 0.0101(19) 0.004(2)
C24 0.027(2) 0.024(2) 0.027(2) -0.0032(17) 0.0065(17) 0.0008(17)
Au1 0.02601(7) 0.02436(7) 0.01808(6) 0.00479(12) 0.00655(4) 0.00563(11)
B1 0.038(3) 0.047(4) 0.016(2) 0.000(2) 0.009(2) 0.003(3)
B2 0.030(3) 0.034(3) 0.020(2) -0.004(2) 0.0064(19) -0.002(2)
B3 0.049(4) 0.036(3) 0.030(3) -0.012(2) 0.014(3) 0.001(3)
B4 0.044(3) 0.042(4) 0.026(3) -0.004(2) 0.017(2) 0.005(3)
B5 0.030(3) 0.038(3) 0.030(3) 0.007(2) 0.014(2) 0.005(2)
B6 0.032(3) 0.042(4) 0.033(3) 0.008(3) 0.011(2) 0.006(3)
B7 0.040(3) 0.035(3) 0.035(3) 0.005(2) 0.017(3) 0.012(3)
B8 0.028(2) 0.029(3) 0.025(2) 0.004(2) 0.0061(19) 0.008(2)
B9 0.039(3) 0.022(3) 0.027(3) 0.002(2) 0.012(2) 0.003(2)
N1 0.0258(15) 0.0374(19) 0.0232(14) 0.006(3) -0.0018(11) -0.001(3)
N2 0.028(2) 0.030(2) 0.025(2) 0.0081(18) -0.0011(17) -0.0077(17)
N3 0.0276(19) 0.029(2) 0.0191(17) 0.0074(15) 0.0063(14) -0.0039(16)
N4 0.0270(19) 0.032(2) 0.0159(16) -0.0006(15) 0.0018(14) 0.0004(16)
O1 0.040(2) 0.034(2) 0.0264(17) 0.0125(15) 0.0125(15) 0.0172(16)
O2 0.0362(16) 0.036(3) 0.0222(13) 0.0071(14) 0.0137(12) 0.0162(17)
P1 0.0221(4) 0.0247(6) 0.0158(4) 0.0057(7) 0.0030(3) 0.0005(7)
P2 0.0215(5) 0.0215(5) 0.0135(4) 0.0016(4) 0.0041(4) 0.0012(4)

loop_
_atom_type_symbol
_atom_type_description
_atom_type_scat_dispersion_real
_atom_type_scat_dispersion_imag
_atom_type_scat_source
C C 0.0033 0.0016 'International Tables Vol C Tables 4.2.6.8 and 6.1.1.4'
H H 0 0 'International Tables Vol C Tables 4.2.6.8 and 6.1.1.4'
Au Au -2.0133 8.8022 'International Tables Vol C Tables 4.2.6.8 and 6.1.1.4'
B B 0.0013 0.0007 'International Tables Vol C Tables 4.2.6.8 and 6.1.1.4'
N N 0.0061 0.0033 'International Tables Vol C Tables 4.2.6.8 and 6.1.1.4'
O O 0.0106 0.006 'International Tables Vol C Tables 4.2.6.8 and 6.1.1.4'
P P 0.1023 0.0942 'International Tables Vol C Tables 4.2.6.8 and 6.1.1.4'

loop_
_geom_angle_atom_site_label_1
_geom_angle_atom_site_label_2
_geom_angle_atom_site_label_3
_geom_angle
_geom_angle_site_symmetry_1
_geom_angle_site_symmetry_3
_geom_angle_publ_flag
C2 C1 B5 113.5(4) . . ?
C2 C1 B1 111.7(4) . . ?
B5 C1 B1 63.9(4) . . ?
C2 C1 B2 62.6(3) . . ?
B5 C1 B2 116.7(4) . . ?
B1 C1 B2 62.0(3) . . ?
C2 C1 P1 117.2(3) . . ?
B5 C1 P1 120.5(4) . . ?
B1 C1 P1 119.1(3) . . ?
B2 C1 P1 113.0(3) . . ?
C1 C2 B8 113.2(4) . . ?
C1 C2 B2 63.4(3) . . ?
B8 C2 B2 116.7(4) . . ?
C1 C2 B9 112.2(4) . . ?
B8 C2 B9 64.0(3) . . ?
B2 C2 B9 61.9(3) . . ?
C1 C2 P2 117.6(3) . . ?
B8 C2 P2 120.0(3) . . ?
B2 C2 P2 113.4(3) . . ?
B9 C2 P2 118.8(3) . . ?
N1 C3 C4 108.3(5) . . ?
N1 C3 H3A 110 . . ?
C4 C3 H3A 110 . . ?
N1 C3 H3B 110 . . ?
C4 C3 H3B 110 . . ?
H3A C3 H3B 108.4 . . ?
N2 C4 C3 106.9(5) . . ?
N2 C4 H4A 110.3 . . ?
C3 C4 H4A 110.3 . . ?
N2 C4 H4B 110.3 . . ?
C3 C4 H4B 110.3 . . ?
H4A C4 H4B 108.6 . . ?
N1 C5 C6 112.8(6) . . ?
N1 C5 C7 110.0(5) . . ?
C6 C5 C7 111.3(5) . . ?
N1 C5 H5 107.5 . . ?
C6 C5 H5 107.5 . . ?
C7 C5 H5 107.5 . . ?
C5 C6 H6A 109.5 . . ?
C5 C6 H6B 109.5 . . ?
H6A C6 H6B 109.5 . . ?
C5 C6 H6C 109.5 . . ?
H6A C6 H6C 109.5 . . ?
H6B C6 H6C 109.5 . . ?
C5 C7 H7A 109.5 . . ?
C5 C7 H7B 109.5 . . ?
H7A C7 H7B 109.5 . . ?
C5 C7 H7C 109.5 . . ?
H7A C7 H7C 109.5 . . ?
H7B C7 H7C 109.5 . . ?
N2 C8 C10 111.4(6) . . ?
N2 C8 C9 109.1(6) . . ?
C10 C8 C9 112.1(6) . . ?
N2 C8 H8 108 . . ?
C10 C8 H8 108 . . ?
C9 C8 H8 108.1 . . ?
C8 C9 H9A 109.5 . . ?
C8 C9 H9B 109.5 . . ?
H9A C9 H9B 109.5 . . ?
C8 C9 H9C 109.5 . . ?
H9A C9 H9C 109.5 . . ?
H9B C9 H9C 109.5 . . ?
C8 C10 H10A 109.5 . . ?
C8 C10 H10B 109.5 . . ?
H10A C10 H10B 109.5 . . ?
C8 C10 H10C 109.5 . . ?
H10A C10 H10C 109.5 . . ?
H10B C10 H10C 109.5 . . ?
N3 C11 C12 105.7(4) . . ?
N3 C11 H11A 110.6 . . ?
C12 C11 H11A 110.6 . . ?
N3 C11 H11B 110.6 . . ?
C12 C11 H11B 110.6 . . ?
H11A C11 H11B 108.7 . . ?
N4 C12 C11 106.2(4) . . ?
N4 C12 H12A 110.5 . . ?
C11 C12 H12A 110.5 . . ?
N4 C12 H12B 110.5 . . ?
C11 C12 H12B 110.5 . . ?
H12A C12 H12B 108.7 . . ?
N3 C13 C14 112.0(5) . . ?
N3 C13 C15 110.2(6) . . ?
C14 C13 C15 111.0(6) . . ?
N3 C13 H13 107.8 . . ?
C14 C13 H13 107.8 . . ?
C15 C13 H13 107.8 . . ?
C13 C14 H14A 109.5 . . ?
C13 C14 H14B 109.5 . . ?
H14A C14 H14B 109.5 . . ?
C13 C14 H14C 109.5 . . ?
H14A C14 H14C 109.5 . . ?
H14B C14 H14C 109.5 . . ?
C13 C15 H15A 109.5 . . ?
C13 C15 H15B 109.5 . . ?
H15A C15 H15B 109.5 . . ?
C13 C15 H15C 109.5 . . ?
H15A C15 H15C 109.5 . . ?
H15B C15 H15C 109.5 . . ?
N4 C16 C18 113.1(5) . . ?
N4 C16 C17 110.1(5) . . ?
C18 C16 C17 111.6(6) . . ?
N4 C16 H16 107.2 . . ?
C18 C16 H16 107.2 . . ?
C17 C16 H16 107.2 . . ?
C16 C17 H17A 109.5 . . ?
C16 C17 H17B 109.5 . . ?
H17A C17 H17B 109.5 . . ?
C16 C17 H17C 109.5 . . ?
H17A C17 H17C 109.5 . . ?
H17B C17 H17C 109.5 . . ?
C16 C18 H18A 109.5 . . ?
C16 C18 H18B 109.5 . . ?
H18A C18 H18B 109.5 . . ?
C16 C18 H18C 109.5 . . ?
H18A C18 H18C 109.5 . . ?
H18B C18 H18C 109.5 . . ?
O1 C19 C20 120.7(5) . . ?
O1 C19 C24 119.1(4) . . ?
C20 C19 C24 120.3(5) . . ?
C19 C20 C21 119.7(5) . . ?
C19 C20 H20 120.1 . . ?
C21 C20 H20 120.1 . . ?
C22 C21 C20 120.3(5) . . ?
C22 C21 H21 119.9 . . ?
C20 C21 H21 119.9 . . ?
C21 C22 C23 120.4(5) . . ?
C21 C22 H22 119.8 . . ?
C23 C22 H22 119.8 . . ?
C22 C23 C24 120.1(5) . . ?
C22 C23 H23 120 . . ?
C24 C23 H23 120 . . ?
O2 C24 C19 119.5(4) . . ?
O2 C24 C23 121.2(5) . . ?
C19 C24 C23 119.3(5) . . ?
O2 Au1 O1 84.05(15) . . ?
O2 Au1 P2 93.71(12) . . ?
O1 Au1 P2 177.70(10) . . ?
O2 Au1 P1 175.36(16) . . ?
O1 Au1 P1 91.75(11) . . ?
P2 Au1 P1 90.47(6) . . ?
C1 B1 B4 102.0(4) . . ?
C1 B1 B3 104.1(4) . . ?
B4 B1 B3 62.3(4) . . ?
C1 B1 B5 55.2(3) . . ?
B4 B1 B5 60.2(4) . . ?
B3 B1 B5 109.4(5) . . ?
C1 B1 B2 59.2(3) . . ?
B4 B1 B2 109.7(4) . . ?
B3 B1 B2 60.2(4) . . ?
B5 B1 B2 107.0(4) . . ?
C1 B1 H1 127.3 . . ?
B4 B1 H1 121.8 . . ?
B3 B1 H1 120.9 . . ?
B5 B1 H1 122.4 . . ?
B2 B1 H1 120.8 . . ?
C2 B2 C1 54.0(3) . . ?
C2 B2 B9 59.6(3) . . ?
C1 B2 B9 102.9(4) . . ?
C2 B2 B3 103.4(4) . . ?
C1 B2 B3 103.2(4) . . ?
B9 B2 B3 59.4(4) . . ?
C2 B2 B1 102.2(4) . . ?
C1 B2 B1 58.8(3) . . ?
B9 B2 B1 107.0(4) . . ?
B3 B2 B1 59.4(4) . . ?
C2 B2 H2 126 . . ?
C1 B2 H2 126.1 . . ?
B9 B2 H2 122.3 . . ?
B3 B2 H2 123.7 . . ?
B1 B2 H2 122.8 . . ?
B9 B3 B1 108.5(4) . . ?
B9 B3 B2 60.3(3) . . ?
B1 B3 B2 60.4(3) . . ?
B9 B3 B7 58.8(4) . . ?
B1 B3 B7 107.1(5) . . ?
B2 B3 B7 106.6(4) . . ?
B9 B3 B4 107.9(5) . . ?
B1 B3 B4 58.1(4) . . ?
B2 B3 B4 106.5(5) . . ?
B7 B3 B4 60.9(4) . . ?
B9 B3 H3 121.5 . . ?
B1 B3 H3 122.1 . . ?
B2 B3 H3 122.3 . . ?
B7 B3 H3 122.4 . . ?
B4 B3 H3 122.4 . . ?
B1 B4 B5 61.0(4) . . ?
B1 B4 B6 112.8(4) . . ?
B5 B4 B6 63.1(4) . . ?
B1 B4 B3 59.6(4) . . ?
B5 B4 B3 108.0(4) . . ?
B6 B4 B3 109.4(4) . . ?
B1 B4 B7 107.0(4) . . ?
B5 B4 B7 106.7(4) . . ?
B6 B4 B7 58.8(4) . . ?
B3 B4 B7 59.4(4) . . ?
B1 B4 H4 120.4 . . ?
B5 B4 H4 121.1 . . ?
B6 B4 H4 118.9 . . ?
B3 B4 H4 122 . . ?
B7 B4 H4 123.9 . . ?
C1 B5 B4 105.3(5) . . ?
C1 B5 B1 60.9(3) . . ?
B4 B5 B1 58.8(4) . . ?
C1 B5 B6 106.3(4) . . ?
B4 B5 B6 59.2(4) . . ?
B1 B5 B6 107.9(5) . . ?
C1 B5 H5A 114.1 . . ?
B4 B5 H5A 139.9 . . ?
B1 B5 H5A 137.3 . . ?
B6 B5 H5A 113.6 . . ?
B7 B6 B4 61.9(4) . . ?
B7 B6 B8 58.1(3) . . ?
B4 B6 B8 105.5(5) . . ?
B7 B6 B5 105.0(5) . . ?
B4 B6 B5 57.7(4) . . ?
B8 B6 B5 101.1(4) . . ?
B7 B6 H6 137.2 . . ?
B4 B6 H6 137.1 . . ?
B8 B6 H6 116.8 . . ?
B5 B6 H6 117.1 . . ?
B9 B7 B8 61.5(3) . . ?
B9 B7 B6 113.2(4) . . ?
B8 B7 B6 62.9(4) . . ?
B9 B7 B3 59.4(4) . . ?
B8 B7 B3 108.3(4) . . ?
B6 B7 B3 110.1(5) . . ?
B9 B7 B4 107.3(4) . . ?
B8 B7 B4 107.2(4) . . ?
B6 B7 B4 59.3(4) . . ?
B3 B7 B4 59.7(4) . . ?
B9 B7 H7 120.2 . . ?
B8 B7 H7 120.9 . . ?
B6 B7 H7 118.5 . . ?
B3 B7 H7 121.8 . . ?
B4 B7 H7 123.5 . . ?
C2 B8 B7 104.5(4) . . ?
C2 B8 B9 60.5(3) . . ?
B7 B8 B9 59.0(3) . . ?
C2 B8 B6 105.8(4) . . ?
B7 B8 B6 59.0(4) . . ?
B9 B8 B6 108.0(4) . . ?
C2 B8 H8A 114.7 . . ?
B7 B8 H8A 140.1 . . ?
B9 B8 H8A 137.1 . . ?
B6 B8 H8A 113.8 . . ?
C2 B9 B7 101.1(4) . . ?
C2 B9 B3 103.3(4) . . ?
B7 B9 B3 61.8(4) . . ?
C2 B9 B2 58.6(3) . . ?
B7 B9 B2 108.9(4) . . ?
B3 B9 B2 60.3(3) . . ?
C2 B9 B8 55.5(3) . . ?
B7 B9 B8 59.6(4) . . ?
B3 B9 B8 108.7(4) . . ?
B2 B9 B8 106.6(4) . . ?
C2 B9 H9 127.7 . . ?
B7 B9 H9 122.5 . . ?
B3 B9 H9 121.3 . . ?
B2 B9 H9 121.1 . . ?
B8 B9 H9 122.6 . . ?
C5 N1 C3 120.3(4) . . ?
C5 N1 P1 126.3(4) . . ?
C3 N1 P1 111.2(4) . . ?
C4 N2 C8 120.0(5) . . ?
C4 N2 P1 112.7(4) . . ?
C8 N2 P1 124.3(4) . . ?
C13 N3 C11 121.3(4) . . ?
C13 N3 P2 126.5(4) . . ?
C11 N3 P2 111.7(3) . . ?
C12 N4 C16 121.7(4) . . ?
C12 N4 P2 110.4(3) . . ?
C16 N4 P2 123.8(4) . . ?
C19 O1 Au1 108.8(3) . . ?
C24 O2 Au1 108.5(3) . . ?
N1 P1 N2 96.2(3) . . ?
N1 P1 C1 116.2(3) . . ?
N2 P1 C1 109.2(2) . . ?
N1 P1 Au1 113.04(13) . . ?
N2 P1 Au1 114.2(2) . . ?
C1 P1 Au1 107.82(17) . . ?
N3 P2 N4 95.7(2) . . ?
N3 P2 C2 117.8(2) . . ?
N4 P2 C2 108.3(2) . . ?
N3 P2 Au1 111.32(16) . . ?
N4 P2 Au1 116.93(16) . . ?
C2 P2 Au1 106.99(16) . . ?

loop_
_geom_bond_atom_site_label_1
_geom_bond_atom_site_label_2
_geom_bond_distance
_geom_bond_site_symmetry_2
_geom_bond_publ_flag
C1 C2 1.567(7) . ?
C1 B5 1.623(7) . ?
C1 B1 1.727(8) . ?
C1 B2 1.734(8) . ?
C1 P1 1.794(5) . ?
C2 B8 1.646(7) . ?
C2 B2 1.721(7) . ?
C2 B9 1.739(7) . ?
C2 P2 1.816(5) . ?
C3 N1 1.487(8) . ?
C3 C4 1.488(10) . ?
C3 H3A 0.99 . ?
C3 H3B 0.99 . ?
C4 N2 1.447(7) . ?
C4 H4A 0.99 . ?
C4 H4B 0.99 . ?
C5 N1 1.469(7) . ?
C5 C6 1.504(10) . ?
C5 C7 1.541(11) . ?
C5 H5 1 . ?
C6 H6A 0.98 . ?
C6 H6B 0.98 . ?
C6 H6C 0.98 . ?
C7 H7A 0.98 . ?
C7 H7B 0.98 . ?
C7 H7C 0.98 . ?
C8 N2 1.491(8) . ?
C8 C10 1.511(11) . ?
C8 C9 1.541(10) . ?
C8 H8 1 . ?
C9 H9A 0.98 . ?
C9 H9B 0.98 . ?
C9 H9C 0.98 . ?
C10 H10A 0.98 . ?
C10 H10B 0.98 . ?
C10 H10C 0.98 . ?
C11 N3 1.474(6) . ?
C11 C12 1.488(9) . ?
C11 H11A 0.99 . ?
C11 H11B 0.99 . ?
C12 N4 1.469(7) . ?
C12 H12A 0.99 . ?
C12 H12B 0.99 . ?
C13 N3 1.470(7) . ?
C13 C14 1.518(9) . ?
C13 C15 1.523(11) . ?
C13 H13 1 . ?
C14 H14A 0.98 . ?
C14 H14B 0.98 . ?
C14 H14C 0.98 . ?
C15 H15A 0.98 . ?
C15 H15B 0.98 . ?
C15 H15C 0.98 . ?
C16 N4 1.476(7) . ?
C16 C18 1.506(9) . ?
C16 C17 1.531(9) . ?
C16 H16 1 . ?
C17 H17A 0.98 . ?
C17 H17B 0.98 . ?
C17 H17C 0.98 . ?
C18 H18A 0.98 . ?
C18 H18B 0.98 . ?
C18 H18C 0.98 . ?
C19 O1 1.359(6) . ?
C19 C20 1.387(7) . ?
C19 C24 1.399(7) . ?
C20 C21 1.399(8) . ?
C20 H20 0.95 . ?
C21 C22 1.375(9) . ?
C21 H21 0.95 . ?
C22 C23 1.387(8) . ?
C22 H22 0.95 . ?
C23 C24 1.401(7) . ?
C23 H23 0.95 . ?
C24 O2 1.368(6) . ?
Au1 O2 2.038(3) . ?
Au1 O1 2.044(4) . ?
Au1 P2 2.2708(12) . ?
Au1 P1 2.2732(10) . ?
B1 B4 1.735(9) . ?
B1 B3 1.763(10) . ?
B1 B5 1.775(10) . ?
B1 B2 1.782(8) . ?
B1 H1 1.12 . ?
B2 B9 1.779(8) . ?
B2 B3 1.779(9) . ?
B2 H2 1.12 . ?
B3 B9 1.763(9) . ?
B3 B7 1.806(10) . ?
B3 B4 1.811(10) . ?
B3 H3 1.12 . ?
B4 B5 1.760(10) . ?
B4 B6 1.789(10) . ?
B4 B7 1.834(9) . ?
B4 H4 1.12 . ?
B5 B6 1.856(9) . ?
B5 H5A 1.12 . ?
B6 B7 1.779(10) . ?
B6 B8 1.849(8) . ?
B6 H6 1.12 . ?
B7 B9 1.753(8) . ?
B7 B8 1.763(9) . ?
B7 H7 1.12 . ?
B8 B9 1.796(9) . ?
B8 H8A 1.12 . ?
B9 H9 1.12 . ?
N1 P1 1.628(3) . ?
N2 P1 1.642(5) . ?
N3 P2 1.634(4) . ?
N4 P2 1.644(4) . ?
